data_2221445
loop_
_publ_author_name
'Chen, Ming-Jun'
'Yang, Hao'
'Dong, Wen-Liang'
'Zuo, Hua'
'Zhou, Jia-Zhou'

_publ_section_title
;
 7-Chloro-4-phenethyl-2<i>H</i>-1,4-benzoxazin-3(4<i>H</i>)-one
;
_journal_coeditor_code NC2136
_journal_issue 4
_journal_name_full 'Acta Crystallographica Section E'
_journal_page_first o712
_journal_paper_doi 10.1107/S1600536809007739
_journal_volume 65
_journal_year 2009
_chemical_formula_iupac 'C16 H14 Cl N O2'
_chemical_formula_moiety 'C16 H14 Cl N O2'
_chemical_formula_sum 'C16 H14 Cl N O2'
_chemical_formula_weight 287.73
_chemical_name_systematic
;
7-Chloro-4-phenethyl-2<i>H</i>-1,4-benzoxazin-3(4<i>H</i>)-one
;
_space_group_IT_number 45
_symmetry_cell_setting orthorhombic
_symmetry_space_group_name_Hall 'I 2 -2c'
_symmetry_space_group_name_H-M 'I b a 2'
_atom_sites_solution_hydrogens geom
_atom_sites_solution_primary direct
_atom_sites_solution_secondary difmap
_audit_creation_method SHELXL-97
_cell_angle_alpha 90.00
_cell_angle_beta 90.00
_cell_angle_gamma 90.00
_cell_formula_units_Z 8
_cell_length_a 13.528(4)
_cell_length_b 29.616(10)
_cell_length_c 7.074(2)
_cell_measurement_reflns_used 809
_cell_measurement_temperature 298(2)
_cell_measurement_theta_max 18.30
_cell_measurement_theta_min 2.55
_cell_volume 2834.2(15)
_computing_cell_refinement 'SAINT (Bruker, 2005)'
_computing_data_collection 'SMART (Bruker, 2005)'
_computing_data_reduction 'SAINT (Bruker, 2005)'
_computing_molecular_graphics 'XP in SHELXTL (Sheldrick, 2008)'
_computing_publication_material 'SHELXL97 (Sheldrick, 2008)'
_computing_structure_refinement 'SHELXL97 (Sheldrick, 2008)'
_computing_structure_solution 'SHELXS97 (Sheldrick, 2008)'
_diffrn_ambient_temperature 298(2)
_diffrn_measured_fraction_theta_full 0.996
_diffrn_measured_fraction_theta_max 0.996
_diffrn_measurement_device_type 'Bruker SMART CCD area-detector'
_diffrn_measurement_method '\f and \w'
_diffrn_radiation_monochromator graphite
_diffrn_radiation_source 'fine-focus sealed tube'
_diffrn_radiation_type MoK\a
_diffrn_radiation_wavelength 0.71073
_diffrn_reflns_av_R_equivalents 0.0669
_diffrn_reflns_av_sigmaI/netI 0.0667
_diffrn_reflns_limit_h_max 16
_diffrn_reflns_limit_h_min -13
_diffrn_reflns_limit_k_max 34
_diffrn_reflns_limit_k_min -34
_diffrn_reflns_limit_l_max 7
_diffrn_reflns_limit_l_min -8
_diffrn_reflns_number 7036
_diffrn_reflns_theta_full 25.04
_diffrn_reflns_theta_max 25.04
_diffrn_reflns_theta_min 1.65
_diffrn_standards_decay_% 0
_diffrn_standards_interval_time 0
_diffrn_standards_number 0
_exptl_absorpt_coefficient_mu 0.270
_exptl_absorpt_correction_T_max 0.9840
_exptl_absorpt_correction_T_min 0.9684
_exptl_absorpt_correction_type multi-scan
_exptl_absorpt_process_details '(SADABS; Bruker, 2005)'
_exptl_crystal_colour colorless
_exptl_crystal_density_diffrn 1.349
_exptl_crystal_density_method 'not measured'
_exptl_crystal_description block
_exptl_crystal_F_000 1200
_exptl_crystal_size_max 0.12
_exptl_crystal_size_mid 0.10
_exptl_crystal_size_min 0.06
_refine_diff_density_max 0.151
_refine_diff_density_min -0.157
_refine_ls_abs_structure_details 'Flack (1983), 797 Friedel pairs'
_refine_ls_abs_structure_Flack 0.04(13)
_refine_ls_extinction_coef 0.0057(5)
_refine_ls_extinction_expression Fc^*^=kFc[1+0.001xFc^2^\l^3^/sin(2\q)]^-1/4^
_refine_ls_extinction_method 'SHELXL97 (Sheldrick, 2008)'
_refine_ls_goodness_of_fit_ref 0.996
_refine_ls_hydrogen_treatment constr
_refine_ls_matrix_type full
_refine_ls_number_parameters 182
_refine_ls_number_reflns 2171
_refine_ls_number_restraints 0
_refine_ls_restrained_S_all 0.983
_refine_ls_R_factor_all 0.0937
_refine_ls_R_factor_gt 0.0490
_refine_ls_shift/su_max 0.000
_refine_ls_shift/su_mean 0.000
_refine_ls_structure_factor_coef Fsqd
_refine_ls_weighting_details 'calc w=1/[\s^2^(Fo^2^)+(0.04P)^2^+1.1309P] where P=(Fo^2^+2Fc^2^)/3'
_refine_ls_weighting_scheme calc
_refine_ls_wR_factor_gt 0.0974
_refine_ls_wR_factor_ref 0.1171
_reflns_number_gt 1343
_reflns_number_total 2171
_reflns_threshold_expression I>2\s(I)
_cod_data_source_file nc2136.cif
_cod_data_source_block I
_cod_database_code 2221445
_cod_database_fobs_code 2221445

loop_
_symmetry_equiv_pos_as_xyz
'x, y, z'
'-x, -y, z'
'-x, y, z+1/2'
'x, -y, z+1/2'
'x+1/2, y+1/2, z+1/2'
'-x+1/2, -y+1/2, z+1/2'
'-x+1/2, y+1/2, z+1'
'x+1/2, -y+1/2, z+1'

loop_
_atom_site_type_symbol
_atom_site_label
_atom_site_fract_x
_atom_site_fract_y
_atom_site_fract_z
_atom_site_U_iso_or_equiv
_atom_site_adp_type
_atom_site_calc_flag
_atom_site_refinement_flags
_atom_site_occupancy
_atom_site_disorder_assembly
_atom_site_disorder_group
Cl Cl1 0.42978(9) 0.23193(3) -0.4987(3) 0.1035(6) Uani d . 1 . .
O O1 0.4487(2) 0.39965(8) -0.4216(4) 0.0762(10) Uani d . 1 . .
O O2 0.3501(2) 0.47560(9) -0.0754(4) 0.0776(10) Uani d . 1 . .
N N1 0.3137(2) 0.40207(11) -0.1198(5) 0.0524(9) Uani d . 1 . .
C C1 0.3939(3) 0.28154(13) -0.3869(7) 0.0641(12) Uani d U 1 . .
C C2 0.3273(4) 0.28028(16) -0.2421(9) 0.0824(15) Uani d U 1 . .
H H2 0.3002 0.2530 -0.2033 0.099 Uiso calc R 1 . .
C C3 0.3007(3) 0.32009(15) -0.1536(7) 0.0754(13) Uani d U 1 . .
H H3 0.2548 0.3193 -0.0557 0.091 Uiso calc R 1 . .
C C4 0.3405(3) 0.36100(13) -0.2074(6) 0.0489(10) Uani d U 1 . .
C C5 0.4080(3) 0.36097(13) -0.3538(6) 0.0520(10) Uani d U 1 . .
C C6 0.4356(3) 0.32152(12) -0.4442(6) 0.0586(11) Uani d U 1 . .
H H6 0.4815 0.3221 -0.5420 0.070 Uiso calc R 1 . .
C C7 0.4403(3) 0.43887(13) -0.3107(7) 0.0608(11) Uani d U 1 . .
H H7A 0.4279 0.4640 -0.3956 0.073 Uiso calc R 1 . .
H H7B 0.5041 0.4442 -0.2523 0.073 Uiso calc R 1 . .
C C8 0.3644(3) 0.44065(14) -0.1590(6) 0.0556(11) Uani d U 1 . .
C C9 0.2368(3) 0.40386(14) 0.0274(6) 0.0640(11) Uani d U 1 . .
H H9A 0.1854 0.3822 -0.0027 0.077 Uiso calc R 1 . .
H H9B 0.2071 0.4337 0.0278 0.077 Uiso calc R 1 . .
C C10 0.2775(3) 0.39363(18) 0.2246(7) 0.0811(14) Uani d U 1 . .
H H10A 0.3003 0.3626 0.2285 0.097 Uiso calc R 1 . .
H H10B 0.3338 0.4130 0.2491 0.097 Uiso calc R 1 . .
C C11 0.2016(3) 0.40062(16) 0.3760(6) 0.0581(11) Uani d U 1 . .
C C12 0.1471(3) 0.36580(15) 0.4534(7) 0.0721(12) Uani d U 1 . .
H H12 0.1573 0.3364 0.4120 0.087 Uiso calc R 1 . .
C C13 0.0770(3) 0.37441(18) 0.5926(8) 0.0776(14) Uani d U 1 . .
H H13 0.0415 0.3507 0.6453 0.093 Uiso calc R 1 . .
C C14 0.0605(3) 0.4166(2) 0.6510(7) 0.0797(14) Uani d U 1 . .
H H14 0.0122 0.4219 0.7419 0.096 Uiso calc R 1 . .
C C15 0.1123(4) 0.45149(17) 0.5808(7) 0.0819(14) Uani d U 1 . .
H H15 0.1010 0.4807 0.6240 0.098 Uiso calc R 1 . .
C C16 0.1827(3) 0.44326(15) 0.4432(7) 0.0724(12) Uani d U 1 . .
H H16 0.2185 0.4674 0.3946 0.087 Uiso calc R 1 . .

loop_
_atom_site_aniso_label
_atom_site_aniso_U_11
_atom_site_aniso_U_22
_atom_site_aniso_U_33
_atom_site_aniso_U_12
_atom_site_aniso_U_13
_atom_site_aniso_U_23
Cl1 0.0963(9) 0.0644(7) 0.1497(14) -0.0060(7) 0.0085(10) -0.0330(9)
O1 0.110(2) 0.0537(15) 0.064(2) -0.0103(15) 0.038(2) -0.0038(16)
O2 0.088(2) 0.0731(19) 0.072(3) 0.0146(16) 0.0006(19) -0.0206(18)
N1 0.048(2) 0.071(2) 0.038(2) 0.0065(17) 0.0033(17) -0.0021(18)
C1 0.058(2) 0.057(2) 0.078(3) -0.002(2) -0.004(3) -0.009(2)
C2 0.079(3) 0.061(3) 0.108(4) -0.015(2) 0.015(3) 0.005(3)
C3 0.064(3) 0.079(3) 0.083(3) -0.010(2) 0.022(2) 0.005(3)
C4 0.044(2) 0.057(2) 0.046(2) 0.0034(19) 0.000(2) 0.005(2)
C5 0.050(2) 0.055(2) 0.051(3) -0.0021(19) 0.002(2) 0.007(2)
C6 0.054(2) 0.060(2) 0.062(3) 0.000(2) 0.009(2) -0.001(2)
C7 0.064(2) 0.058(2) 0.061(3) 0.006(2) 0.003(2) -0.001(2)
C8 0.054(3) 0.064(3) 0.049(3) 0.011(2) -0.005(2) -0.006(2)
C9 0.051(2) 0.094(3) 0.047(3) 0.016(2) 0.002(2) -0.004(2)
C10 0.059(2) 0.132(4) 0.052(3) 0.015(3) 0.002(2) 0.009(3)
C11 0.048(2) 0.087(3) 0.039(3) 0.006(2) -0.003(2) 0.007(2)
C12 0.083(3) 0.074(3) 0.059(3) 0.000(3) -0.010(3) 0.002(3)
C13 0.071(3) 0.097(3) 0.065(3) -0.023(3) 0.000(3) 0.021(3)
C14 0.063(3) 0.127(4) 0.049(3) 0.001(3) 0.006(2) 0.000(3)
C15 0.089(3) 0.088(3) 0.069(3) 0.007(3) -0.001(3) -0.023(3)
C16 0.070(3) 0.082(3) 0.066(3) -0.021(2) 0.003(3) 0.000(3)

loop_
_atom_type_symbol
_atom_type_description
_atom_type_scat_dispersion_real
_atom_type_scat_dispersion_imag
_atom_type_scat_source
C C 0.0033 0.0016 'International Tables Vol C Tables 4.2.6.8 and 6.1.1.4'
H H 0.0000 0.0000 'International Tables Vol C Tables 4.2.6.8 and 6.1.1.4'
N N 0.0061 0.0033 'International Tables Vol C Tables 4.2.6.8 and 6.1.1.4'
O O 0.0106 0.0060 'International Tables Vol C Tables 4.2.6.8 and 6.1.1.4'
Cl Cl 0.1484 0.1585 'International Tables Vol C Tables 4.2.6.8 and 6.1.1.4'

loop_
_geom_angle_atom_site_label_1
_geom_angle_atom_site_label_2
_geom_angle_atom_site_label_3
_geom_angle_site_symmetry_1
_geom_angle_site_symmetry_3
_geom_angle
_geom_angle_publ_flag
C5 O1 C7 . . 117.8(3) ?
C8 N1 C4 . . 120.2(3) ?
C8 N1 C9 . . 118.0(3) ?
C4 N1 C9 . . 121.5(3) ?
C2 C1 C6 . . 121.1(4) ?
C2 C1 Cl1 . . 120.2(4) ?
C6 C1 Cl1 . . 118.7(4) ?
C1 C2 C3 . . 119.3(4) ?
C1 C2 H2 . . 120.4 ?
C3 C2 H2 . . 120.4 ?
C4 C3 C2 . . 121.5(4) ?
C4 C3 H3 . . 119.3 ?
C2 C3 H3 . . 119.3 ?
C3 C4 C5 . . 117.7(4) ?
C3 C4 N1 . . 122.3(4) ?
C5 C4 N1 . . 120.0(3) ?
O1 C5 C4 . . 122.1(4) ?
O1 C5 C6 . . 116.1(4) ?
C4 C5 C6 . . 121.7(4) ?
C1 C6 C5 . . 118.8(4) ?
C1 C6 H6 . . 120.6 ?
C5 C6 H6 . . 120.6 ?
O1 C7 C8 . . 119.2(3) ?
O1 C7 H7A . . 107.5 ?
C8 C7 H7A . . 107.5 ?
O1 C7 H7B . . 107.5 ?
C8 C7 H7B . . 107.5 ?
H7A C7 H7B . . 107.0 ?
O2 C8 N1 . . 122.6(4) ?
O2 C8 C7 . . 119.7(4) ?
N1 C8 C7 . . 117.8(4) ?
N1 C9 C10 . . 112.6(3) ?
N1 C9 H9A . . 109.1 ?
C10 C9 H9A . . 109.1 ?
N1 C9 H9B . . 109.1 ?
C10 C9 H9B . . 109.1 ?
H9A C9 H9B . . 107.8 ?
C11 C10 C9 . . 112.2(3) ?
C11 C10 H10A . . 109.2 ?
C9 C10 H10A . . 109.2 ?
C11 C10 H10B . . 109.2 ?
C9 C10 H10B . . 109.2 ?
H10A C10 H10B . . 107.9 ?
C16 C11 C12 . . 116.7(4) ?
C16 C11 C10 . . 120.1(4) ?
C12 C11 C10 . . 123.1(5) ?
C11 C12 C13 . . 120.5(4) ?
C11 C12 H12 . . 119.7 ?
C13 C12 H12 . . 119.7 ?
C14 C13 C12 . . 120.4(4) ?
C14 C13 H13 . . 119.8 ?
C12 C13 H13 . . 119.8 ?
C13 C14 C15 . . 121.2(5) ?
C13 C14 H14 . . 119.4 ?
C15 C14 H14 . . 119.4 ?
C14 C15 C16 . . 118.9(5) ?
C14 C15 H15 . . 120.5 ?
C16 C15 H15 . . 120.5 ?
C11 C16 C15 . . 122.3(4) ?
C11 C16 H16 . . 118.9 ?
C15 C16 H16 . . 118.9 ?

loop_
_geom_bond_atom_site_label_1
_geom_bond_atom_site_label_2
_geom_bond_site_symmetry_2
_geom_bond_distance
_geom_bond_publ_flag
Cl1 C1 . 1.737(4) ?
O1 C5 . 1.359(4) ?
O1 C7 . 1.406(4) ?
O2 C8 . 1.208(4) ?
N1 C8 . 1.361(5) ?
N1 C4 . 1.413(5) ?
N1 C9 . 1.473(5) ?
C1 C2 . 1.365(7) ?
C1 C6 . 1.372(5) ?
C2 C3 . 1.383(6) ?
C2 H2 . 0.9300 ?
C3 C4 . 1.380(5) ?
C3 H3 . 0.9300 ?
C4 C5 . 1.381(5) ?
C5 C6 . 1.383(5) ?
C6 H6 . 0.9300 ?
C7 C8 . 1.486(5) ?
C7 H7A . 0.9700 ?
C7 H7B . 0.9700 ?
C9 C10 . 1.529(6) ?
C9 H9A . 0.9700 ?
C9 H9B . 0.9700 ?
C10 C11 . 1.498(6) ?
C10 H10A . 0.9700 ?
C10 H10B . 0.9700 ?
C11 C16 . 1.373(5) ?
C11 C12 . 1.381(6) ?
C12 C13 . 1.390(6) ?
C12 H12 . 0.9300 ?
C13 C14 . 1.335(6) ?
C13 H13 . 0.9300 ?
C14 C15 . 1.344(6) ?
C14 H14 . 0.9300 ?
C15 C16 . 1.383(6) ?
C15 H15 . 0.9300 ?
C16 H16 . 0.9300 ?

loop_
_geom_torsion_atom_site_label_1
_geom_torsion_atom_site_label_2
_geom_torsion_atom_site_label_3
_geom_torsion_atom_site_label_4
_geom_torsion_site_symmetry_1
_geom_torsion_site_symmetry_2
_geom_torsion_site_symmetry_3
_geom_torsion_site_symmetry_4
_geom_torsion
_geom_torsion_publ_flag
C6 C1 C2 C3 . . . . 0.8(7) ?
Cl1 C1 C2 C3 . . . . 179.2(4) ?
C1 C2 C3 C4 . . . . -0.6(8) ?
C2 C3 C4 C5 . . . . 0.3(7) ?
C2 C3 C4 N1 . . . . 179.5(4) ?
C8 N1 C4 C3 . . . . 171.0(4) ?
C9 N1 C4 C3 . . . . -3.6(6) ?
C8 N1 C4 C5 . . . . -9.8(5) ?
C9 N1 C4 C5 . . . . 175.6(3) ?
C7 O1 C5 C4 . . . . 15.7(5) ?
C7 O1 C5 C6 . . . . -166.4(4) ?
C3 C4 C5 O1 . . . . 177.5(4) ?
N1 C4 C5 O1 . . . . -1.7(5) ?
C3 C4 C5 C6 . . . . -0.2(6) ?
N1 C4 C5 C6 . . . . -179.5(4) ?
C2 C1 C6 C5 . . . . -0.8(7) ?
Cl1 C1 C6 C5 . . . . -179.2(3) ?
O1 C5 C6 C1 . . . . -177.4(4) ?
C4 C5 C6 C1 . . . . 0.5(6) ?
C5 O1 C7 C8 . . . . -18.3(5) ?
C4 N1 C8 O2 . . . . -173.2(4) ?
C9 N1 C8 O2 . . . . 1.6(6) ?
C4 N1 C8 C7 . . . . 6.6(5) ?
C9 N1 C8 C7 . . . . -178.6(3) ?
O1 C7 C8 O2 . . . . -172.8(4) ?
O1 C7 C8 N1 . . . . 7.4(6) ?
C8 N1 C9 C10 . . . . -89.3(5) ?
C4 N1 C9 C10 . . . . 85.4(5) ?
N1 C9 C10 C11 . . . . 173.5(4) ?
C9 C10 C11 C16 . . . . -81.2(6) ?
C9 C10 C11 C12 . . . . 98.2(5) ?
C16 C11 C12 C13 . . . . -0.1(6) ?
C10 C11 C12 C13 . . . . -179.5(4) ?
C11 C12 C13 C14 . . . . 1.1(7) ?
C12 C13 C14 C15 . . . . -1.6(8) ?
C13 C14 C15 C16 . . . . 1.1(8) ?
C12 C11 C16 C15 . . . . -0.4(7) ?
C10 C11 C16 C15 . . . . 179.0(4) ?
C14 C15 C16 C11 . . . . -0.1(7) ?

loop_
_cod_related_entry_id
_cod_related_entry_database
_cod_related_entry_code
1 ChemSpider 24741886
